data_7134315
loop_
_publ_author_name
'Masuda, Ryosuke'
'Yano, Tamaki'
'Kusama, Hiroyuki'

_publ_section_title
;
 Selenoamides with two reactive sites: synthesis, structures, and dual
 reactivity of (selenocarbamoyl)phosphines.
;
_journal_issue 26
_journal_name_full 'Chemical communications (Cambridge, England)'
_journal_page_first 4955
_journal_page_last 4958
_journal_paper_doi 10.1039/d5cc00607d
_journal_volume 61
_journal_year 2025
_chemical_formula_moiety 'C31 H20 F12 N P Se'
_chemical_formula_sum 'C31 H20 F12 N P Se'
_chemical_formula_weight 744.41
_chemical_name_systematic (N,N'-dibenzylselenocarbamoyl)di[bis(trifluoromethyl)phenyl]phosphine
_chemical_properties_physical Air-sensitive,Oxygen-sensitive,Light-sensitive
_space_group_crystal_system orthorhombic
_space_group_IT_number 19
_space_group_name_Hall 'P 2ac 2ab'
_space_group_name_H-M_alt 'P 21 21 21'
_atom_sites_solution_hydrogens geom
_atom_sites_solution_primary iterative
_audit_creation_date 2025-02-19
_audit_creation_method
;
Olex2 1.5
(compiled 2024.01.12 svn.r2f8d729c for OlexSys, GUI svn.r6928)
;
_audit_update_record
;
2025-02-18 deposited with the CCDC.	2025-03-04 downloaded from the CCDC.
;
_cell_angle_alpha 90
_cell_angle_beta 90
_cell_angle_gamma 90
_cell_formula_units_Z 4
_cell_length_a 6.8359(5)
_cell_length_b 12.3127(10)
_cell_length_c 35.205(4)
_cell_measurement_reflns_used 4467
_cell_measurement_temperature 99.97(18)
_cell_measurement_theta_max 24.3260
_cell_measurement_theta_min 2.0970
_cell_volume 2963.1(5)
_computing_cell_refinement 'CrysAlisPro 1.171.43.107a (Rigaku OD, 2024)'
_computing_data_collection 'CrysAlisPro 1.171.43.107a (Rigaku OD, 2024)'
_computing_data_reduction 'CrysAlisPro 1.171.43.107a (Rigaku OD, 2024)'
_computing_molecular_graphics 'Olex2 1.5 (Dolomanov et al., 2009)'
_computing_publication_material 'Olex2 1.5 (Dolomanov et al., 2009)'
_computing_structure_refinement 'SHELXL 2019/3 (Sheldrick, 2015)'
_computing_structure_solution 'olex2.solve 1.5 (Bourhis et al., 2015)'
_diffrn_ambient_environment N~2~
_diffrn_ambient_temperature 99.97(18)
_diffrn_detector 'Hybrid Pixel Array Detector'
_diffrn_detector_area_resol_mean 10.0000
_diffrn_measured_fraction_theta_full 0.999
_diffrn_measured_fraction_theta_max 0.999
_diffrn_measurement_details
;
List of Runs (angles in degrees, time in seconds):

  # Type    Start    End  Width  t~exp~   \w     \q     \k     \f   Frames
#--------------------------------------------------------------------------
  1  \w     -5.00  31.00   0.50  190.00    --   20.00  54.00   0.00   72
  2  \w    -72.00 -33.00   0.50  190.00    --   20.00  54.00-120.00   78
  3  \w    -13.00 100.00   0.50  190.00    --   20.00  54.00-120.00  226
  4  \w    -72.00 -21.00   0.50  190.00    --   20.00  54.00  60.00  102
  5  \w      8.00  39.00   0.50  190.00    --   20.00  54.00  60.00   62
  6  \w     77.00 109.00   0.50  190.00    --   20.00  54.00  60.00   64
  7  \w    -71.00 -46.00   0.50  190.00    --   20.00  54.00 -90.00   50
  8  \w     -7.00  18.00   0.50  190.00    --   20.00  54.00 -90.00   50
  9  \w     84.00 109.00   0.50  190.00    --   20.00  54.00 -90.00   50
 10  \w    -49.00 -24.50   0.50  190.00    --   20.00  54.00   0.00   49
;
_diffrn_measurement_device 'two-circle diffractometer'
_diffrn_measurement_device_type 'XtaLAB Mini II'
_diffrn_measurement_method '\w scans'
_diffrn_orient_matrix_type 'CrysAlisPro convention (1999,Acta A55,543-557)'
_diffrn_orient_matrix_UB_11 -0.0687763000
_diffrn_orient_matrix_UB_12 -0.0429981000
_diffrn_orient_matrix_UB_13 -0.0012453000
_diffrn_orient_matrix_UB_21 0.0070412000
_diffrn_orient_matrix_UB_22 -0.0081965000
_diffrn_orient_matrix_UB_23 0.0198952000
_diffrn_orient_matrix_UB_31 -0.0773650000
_diffrn_orient_matrix_UB_32 0.0374556000
_diffrn_orient_matrix_UB_33 0.0029321000
_diffrn_radiation_monochromator graphite
_diffrn_radiation_probe x-ray
_diffrn_radiation_type 'Mo K\a'
_diffrn_radiation_wavelength 0.71073
_diffrn_reflns_av_R_equivalents 0.0745
_diffrn_reflns_av_unetI/netI 0.1095
_diffrn_reflns_Laue_measured_fraction_full 0.999
_diffrn_reflns_Laue_measured_fraction_max 0.999
_diffrn_reflns_limit_h_max 8
_diffrn_reflns_limit_h_min -7
_diffrn_reflns_limit_k_max 14
_diffrn_reflns_limit_k_min -14
_diffrn_reflns_limit_l_max 41
_diffrn_reflns_limit_l_min -41
_diffrn_reflns_number 15390
_diffrn_reflns_point_group_measured_fraction_full 0.983
_diffrn_reflns_point_group_measured_fraction_max 0.983
_diffrn_reflns_theta_full 24.995
_diffrn_reflns_theta_max 24.995
_diffrn_reflns_theta_min 2.314
_diffrn_source 'fine-focus sealed X-ray tube'
_diffrn_source_type 'Rigaku (Mo) X-ray Source'
_exptl_absorpt_coefficient_mu 1.421
_exptl_absorpt_correction_T_max 1.00000
_exptl_absorpt_correction_T_min 0.72629
_exptl_absorpt_correction_type multi-scan
_exptl_absorpt_process_details
;
CrysAlisPro 1.171.43.107a (Rigaku Oxford Diffraction, 2024)
Empirical absorption correction using spherical harmonics,
implemented in SCALE3 ABSPACK scaling algorithm.
;
_exptl_crystal_colour 'clear reddish orange'
_exptl_crystal_colour_lustre clear
_exptl_crystal_colour_modifier reddish
_exptl_crystal_colour_primary orange
_exptl_crystal_density_diffrn 1.669
_exptl_crystal_description plate
_exptl_crystal_F_000 1480
_exptl_crystal_recrystallization_method 'Re-crystallisation from solvent: Et2O/hexane'
_exptl_crystal_size_max 0.2
_exptl_crystal_size_mid 0.16
_exptl_crystal_size_min 0.05
_refine_diff_density_max 0.422
_refine_diff_density_min -0.417
_refine_diff_density_rms 0.080
_refine_ls_abs_structure_details
;
 Flack x determined using 1108 quotients [(I+)-(I-)]/[(I+)+(I-)]
 (Parsons, Flack and Wagner, Acta Cryst. B69 (2013) 249-259).
;
_refine_ls_abs_structure_Flack 0.007(9)
_refine_ls_extinction_method none
_refine_ls_goodness_of_fit_ref 0.981
_refine_ls_hydrogen_treatment constr
_refine_ls_matrix_type full
_refine_ls_number_parameters 415
_refine_ls_number_reflns 5123
_refine_ls_number_restraints 0
_refine_ls_restrained_S_all 0.981
_refine_ls_R_factor_all 0.0929
_refine_ls_R_factor_gt 0.0520
_refine_ls_shift/su_max 0.000
_refine_ls_shift/su_mean 0.000
_refine_ls_structure_factor_coef Fsqd
_refine_ls_weighting_details 'w=1/[\s^2^(Fo^2^)+(0.0323P)^2^] where P=(Fo^2^+2Fc^2^)/3'
_refine_ls_weighting_scheme calc
_refine_ls_wR_factor_gt 0.0784
_refine_ls_wR_factor_ref 0.0885
_reflns_Friedel_coverage 0.704
_reflns_Friedel_fraction_full 0.962
_reflns_Friedel_fraction_max 0.962
_reflns_number_gt 3576
_reflns_number_total 5123
_reflns_threshold_expression 'I > 2\s(I)'
_cod_data_source_file d5cc00607d2.cif
_cod_data_source_block ty085_c1_2_auto
_cod_depositor_comments 'Adding full bibliography for 7134313--7134320.cif.'
_cod_database_code 7134315
_shelx_shelxl_version_number 2019/3
_shelx_space_group_comment
;
The symmetry employed for this shelxl refinement is uniquely defined
by the following loop, which should always be used as a source of
symmetry information in preference to the above space-group names.
They are only intended as comments.
;
_shelx_estimated_absorpt_t_max 0.932
_shelx_estimated_absorpt_t_min 0.764
_olex2_refinement_description
;
1. Fixed Uiso
 At 1.2 times of:
  All C(H) groups, All C(H,H) groups
2.a Secondary CH2 refined with riding coordinates:
 C00O(H00A,H00B), C00S(H00C,H00D)
2.b Aromatic/amide H refined with riding coordinates:
 C00G(H00G), C00I(H00I), C00J(H00J), C00K(H00K), C00M(H00M), C00T(H00T),
 C00U(H00U), C00V(H00V), C00W(H00W), C00X(H00X), C00Y(H00Y), C010(H010),
 C014(H014), C016(H016), C019(H019), C01A(H01A)
;
_olex2_exptl_crystal_mounting_method 'sample loop'
_olex2_submission_original_sample_id TY085_c1
_olex2_submission_special_instructions 'No special instructions were received'
_oxdiff_exptl_absorpt_empirical_details
;
Empirical correction (ABSPACK) includes:
- Absorption correction using spherical harmonics
- Frame scaling
;
_oxdiff_exptl_absorpt_empirical_full_max 1.211
_oxdiff_exptl_absorpt_empirical_full_min 0.825

loop_
_space_group_symop_operation_xyz
'x, y, z'
'-x+1/2, -y, z+1/2'
'-x, y+1/2, -z+1/2'
'x+1/2, -y+1/2, -z'

loop_
_atom_site_label
_atom_site_type_symbol
_atom_site_fract_x
_atom_site_fract_y
_atom_site_fract_z
_atom_site_U_iso_or_equiv
_atom_site_adp_type
_atom_site_occupancy
_atom_site_site_symmetry_order
_atom_site_calc_flag
_atom_site_refinement_flags_posn
_atom_site_refinement_flags_adp
_atom_site_refinement_flags_occupancy
_atom_site_disorder_assembly
_atom_site_disorder_group
Se01 Se 0.85447(10) 0.51627(6) 0.64852(2) 0.0315(2) Uani 1 1 d . . . . .
P002 P 0.4107(2) 0.59696(13) 0.64816(6) 0.0179(4) Uani 1 1 d . . . . .
F003 F 0.7880(6) 0.9579(3) 0.59724(13) 0.0473(13) Uani 1 1 d . . . . .
F004 F 0.1436(7) 0.1890(3) 0.64364(13) 0.0501(13) Uani 1 1 d . . . . .
F005 F -0.1337(7) 0.7490(4) 0.55281(12) 0.0511(13) Uani 1 1 d . . . . .
N006 N 0.6940(7) 0.6769(4) 0.69500(15) 0.0152(13) Uani 1 1 d . . . . .
F007 F 0.1501(7) 0.1336(3) 0.58577(14) 0.0536(13) Uani 1 1 d . . . . .
F008 F 0.5384(7) 1.0596(3) 0.60206(15) 0.0592(16) Uani 1 1 d . . . . .
F009 F -0.0536(6) 0.2557(4) 0.60296(15) 0.0525(15) Uani 1 1 d . . . . .
F00A F 0.6359(8) 1.0113(4) 0.54784(12) 0.0675(16) Uani 1 1 d . . . . .
F00B F 0.7822(8) 0.4532(4) 0.52282(14) 0.0711(17) Uani 1 1 d . . . . .
F00C F 0.0610(7) 0.6830(5) 0.51274(14) 0.0633(16) Uani 1 1 d . . . . .
F00D F 0.5353(9) 0.4044(5) 0.49234(15) 0.0806(19) Uani 1 1 d . . . . .
F00E F 0.0083(8) 0.8516(4) 0.51223(17) 0.078(2) Uani 1 1 d . . . . .
C00F C 0.2769(11) 0.3091(6) 0.5986(2) 0.0210(18) Uani 1 1 d . . . . .
C00G C 1.1261(10) 0.9230(5) 0.6664(2) 0.0223(17) Uani 1 1 d . . . . .
H00G H 1.143785 0.949747 0.641359 0.027 Uiso 1 1 calc R U . . .
C00H C 0.4800(10) 0.8780(5) 0.5851(2) 0.0206(18) Uani 1 1 d . . . . .
C00I C 0.2842(10) 0.5750(6) 0.7853(2) 0.0205(17) Uani 1 1 d . . . . .
H00I H 0.215445 0.507989 0.786324 0.025 Uiso 1 1 calc R U . . .
C00J C 1.2087(9) 0.9766(6) 0.6969(2) 0.0223(17) Uani 1 1 d . . . . .
H00J H 1.285589 1.039852 0.693005 0.027 Uiso 1 1 calc R U . . .
C00K C 0.2911(10) 0.3966(5) 0.62317(19) 0.0198(17) Uani 1 1 d . . . . .
H00K H 0.215238 0.398045 0.645777 0.024 Uiso 1 1 calc R U . . .
C00L C 0.4680(9) 0.7063(5) 0.7494(2) 0.0175(17) Uani 1 1 d . . . . .
C00M C 1.0169(9) 0.8295(5) 0.6728(2) 0.0202(18) Uani 1 1 d . . . . .
H00M H 0.961784 0.792311 0.651758 0.024 Uiso 1 1 calc R U . . .
F00N F 0.7119(10) 0.2858(4) 0.51798(16) 0.090(2) Uani 1 1 d . . . . .
C00O C 0.8819(9) 0.6839(5) 0.71560(19) 0.0171(16) Uani 1 1 d . . . . .
H00A H 0.967309 0.623263 0.707494 0.021 Uiso 1 1 calc R U . . .
H00B H 0.857238 0.675740 0.743161 0.021 Uiso 1 1 calc R U . . .
C00P C 0.6650(10) 0.6080(5) 0.66608(19) 0.0183(16) Uani 1 1 d . . . . .
C00Q C 0.4157(9) 0.4820(6) 0.61482(18) 0.0200(16) Uani 1 1 d . . . . .
C00R C 0.3906(10) 0.7083(5) 0.61383(18) 0.0170(16) Uani 1 1 d . . . . .
C00S C 0.5396(10) 0.7461(5) 0.7114(2) 0.0168(17) Uani 1 1 d . . . . .
H00C H 0.427875 0.749099 0.693593 0.020 Uiso 1 1 calc R U . . .
H00D H 0.590877 0.820793 0.714411 0.020 Uiso 1 1 calc R U . . .
C00T C 0.4859(10) 0.7677(6) 0.7817(2) 0.0199(18) Uani 1 1 d . . . . .
H00T H 0.556852 0.834015 0.780786 0.024 Uiso 1 1 calc R U . . .
C00U C 1.0691(9) 0.8464(5) 0.7393(2) 0.0195(17) Uani 1 1 d . . . . .
H00U H 1.049178 0.821445 0.764492 0.023 Uiso 1 1 calc R U . . .
C00V C 0.5155(10) 0.7978(5) 0.61146(19) 0.0188(17) Uani 1 1 d . . . . .
H00V H 0.624861 0.803354 0.628007 0.023 Uiso 1 1 calc R U . . .
C00W C 0.3681(10) 0.6085(5) 0.75155(18) 0.0165(15) Uani 1 1 d . . . . .
H00W H 0.357042 0.564015 0.729604 0.020 Uiso 1 1 calc R U . . .
C00X C 0.2345(10) 0.7023(6) 0.5889(2) 0.0234(19) Uani 1 1 d . . . . .
H00X H 0.148702 0.641744 0.590171 0.028 Uiso 1 1 calc R U . . .
C00Y C 1.1787(9) 0.9377(5) 0.7329(2) 0.0203(18) Uani 1 1 d . . . . .
H00Y H 1.235034 0.974863 0.753839 0.024 Uiso 1 1 calc R U . . .
C00Z C 0.6119(11) 0.9765(6) 0.5828(2) 0.035(2) Uani 1 1 d . . . . .
C010 C 0.5280(9) 0.4783(6) 0.58200(19) 0.0245(17) Uani 1 1 d . . . . .
H010 H 0.613648 0.536564 0.576006 0.029 Uiso 1 1 calc R U . . .
C011 C 0.0354(11) 0.7694(7) 0.5351(2) 0.036(2) Uani 1 1 d . . . . .
C012 C 0.5150(11) 0.3894(6) 0.5580(2) 0.0274(19) Uani 1 1 d . . . . .
C013 C 0.9863(9) 0.7895(5) 0.7087(2) 0.0163(17) Uani 1 1 d . . . . .
C014 C 0.2993(10) 0.6378(6) 0.8176(2) 0.0266(19) Uani 1 1 d . . . . .
H014 H 0.240059 0.615048 0.840628 0.032 Uiso 1 1 calc R U . . .
C015 C 0.1300(12) 0.2213(6) 0.6072(2) 0.033(2) Uani 1 1 d . . . . .
C016 C 0.4025(10) 0.7351(6) 0.8159(2) 0.0282(19) Uani 1 1 d . . . . .
H016 H 0.415825 0.778949 0.837903 0.034 Uiso 1 1 calc R U . . .
C017 C 0.2004(10) 0.7820(6) 0.5622(2) 0.0222(18) Uani 1 1 d . . . . .
C018 C 0.6361(16) 0.3828(6) 0.5231(2) 0.044(2) Uani 1 1 d . . . . .
C019 C 0.3231(10) 0.8715(6) 0.5601(2) 0.0249(18) Uani 1 1 d . . . . .
H019 H 0.300397 0.927164 0.541940 0.030 Uiso 1 1 calc R U . . .
C01A C 0.3883(11) 0.3040(6) 0.5666(2) 0.031(2) Uani 1 1 d . . . . .
H01A H 0.379940 0.242777 0.550271 0.037 Uiso 1 1 calc R U . . .

loop_
_atom_site_aniso_label
_atom_site_aniso_U_11
_atom_site_aniso_U_22
_atom_site_aniso_U_33
_atom_site_aniso_U_23
_atom_site_aniso_U_13
_atom_site_aniso_U_12
Se01 0.0192(3) 0.0297(4) 0.0456(5) -0.0089(5) 0.0013(4) 0.0062(3)
P002 0.0173(9) 0.0149(9) 0.0214(11) -0.0009(10) 0.0001(10) -0.0008(7)
F003 0.032(3) 0.033(3) 0.077(4) 0.015(3) -0.014(3) -0.016(2)
F004 0.056(3) 0.043(3) 0.051(3) 0.019(3) -0.014(3) -0.028(3)
F005 0.020(2) 0.084(4) 0.049(3) -0.005(3) -0.002(3) -0.002(3)
N006 0.013(3) 0.011(3) 0.022(3) 0.001(3) 0.000(3) 0.000(2)
F007 0.058(3) 0.025(3) 0.077(3) -0.019(3) 0.006(3) -0.018(3)
F008 0.064(4) 0.022(3) 0.092(4) -0.016(3) -0.017(3) -0.002(2)
F009 0.029(3) 0.033(3) 0.095(4) 0.010(3) -0.009(3) -0.006(2)
F00A 0.099(4) 0.064(4) 0.039(3) 0.024(3) -0.023(3) -0.053(4)
F00B 0.075(4) 0.074(4) 0.065(4) -0.021(3) 0.043(3) -0.025(3)
F00C 0.049(3) 0.087(4) 0.054(4) -0.036(3) -0.014(3) 0.007(3)
F00D 0.118(5) 0.096(5) 0.029(3) 0.001(3) 0.012(4) -0.011(4)
F00E 0.070(4) 0.071(4) 0.095(5) 0.053(4) -0.058(4) -0.028(3)
C00F 0.027(4) 0.015(4) 0.021(4) -0.001(4) -0.008(4) -0.005(3)
C00G 0.017(4) 0.024(4) 0.026(4) 0.006(3) 0.002(4) 0.002(3)
C00H 0.020(4) 0.021(4) 0.021(4) -0.005(3) 0.003(4) 0.002(3)
C00I 0.020(4) 0.014(4) 0.027(5) 0.005(4) 0.001(4) -0.002(3)
C00J 0.010(3) 0.014(4) 0.042(5) 0.001(4) 0.002(3) 0.001(3)
C00K 0.022(4) 0.021(4) 0.017(4) 0.002(4) -0.010(3) 0.002(3)
C00L 0.006(4) 0.022(4) 0.024(4) 0.002(4) 0.001(3) 0.005(3)
C00M 0.012(4) 0.015(4) 0.034(5) -0.007(4) -0.002(4) 0.001(3)
F00N 0.151(6) 0.035(3) 0.085(4) 0.004(3) 0.083(4) 0.025(3)
C00O 0.013(4) 0.012(3) 0.026(4) 0.010(3) -0.005(3) 0.000(3)
C00P 0.019(4) 0.015(4) 0.021(4) 0.008(3) 0.000(3) 0.000(3)
C00Q 0.023(4) 0.018(4) 0.018(4) -0.001(3) -0.004(3) 0.000(3)
C00R 0.019(4) 0.017(4) 0.015(4) -0.004(3) 0.004(3) 0.005(3)
C00S 0.011(4) 0.012(4) 0.028(5) -0.007(3) -0.003(3) 0.000(3)
C00T 0.019(4) 0.015(4) 0.026(5) -0.004(4) -0.009(4) 0.001(3)
C00U 0.017(4) 0.024(4) 0.017(4) 0.000(3) -0.003(3) 0.006(3)
C00V 0.021(4) 0.017(4) 0.018(4) 0.000(3) -0.002(3) 0.004(3)
C00W 0.015(3) 0.016(4) 0.019(4) -0.005(3) -0.001(4) 0.005(3)
C00X 0.015(4) 0.017(4) 0.039(5) 0.000(4) 0.009(4) 0.004(3)
C00Y 0.015(4) 0.016(4) 0.030(5) -0.007(4) -0.006(3) 0.001(3)
C00Z 0.044(5) 0.025(4) 0.034(5) 0.003(4) -0.013(4) 0.002(4)
C010 0.027(4) 0.019(4) 0.027(4) -0.001(4) 0.003(3) -0.003(3)
C011 0.022(5) 0.051(6) 0.035(5) 0.002(5) -0.005(4) 0.002(4)
C012 0.039(5) 0.019(4) 0.025(5) -0.001(4) 0.004(4) 0.001(4)
C013 0.008(3) 0.014(4) 0.027(5) 0.005(3) 0.003(3) 0.003(3)
C014 0.021(4) 0.035(5) 0.024(5) 0.010(4) 0.000(4) 0.007(4)
C015 0.030(5) 0.027(5) 0.042(5) 0.000(4) -0.003(5) -0.002(4)
C016 0.027(5) 0.029(4) 0.029(5) -0.011(4) -0.004(4) 0.002(4)
C017 0.023(4) 0.025(4) 0.019(4) -0.006(4) -0.001(3) 0.004(3)
C018 0.077(7) 0.029(5) 0.025(5) -0.006(4) 0.014(6) -0.001(5)
C019 0.030(5) 0.025(4) 0.020(4) 0.002(3) -0.001(4) 0.009(4)
C01A 0.050(6) 0.014(4) 0.029(5) -0.002(4) -0.013(5) 0.003(4)

loop_
_atom_type_symbol
_atom_type_description
_atom_type_scat_dispersion_real
_atom_type_scat_dispersion_imag
_atom_type_scat_source
C C 0.0033 0.0016 'International Tables Vol C Tables 4.2.6.8 and 6.1.1.4'
H H 0.0000 0.0000 'International Tables Vol C Tables 4.2.6.8 and 6.1.1.4'
F F 0.0171 0.0103 'International Tables Vol C Tables 4.2.6.8 and 6.1.1.4'
N N 0.0061 0.0033 'International Tables Vol C Tables 4.2.6.8 and 6.1.1.4'
P P 0.1023 0.0942 'International Tables Vol C Tables 4.2.6.8 and 6.1.1.4'
Se Se -0.0929 2.2259 'International Tables Vol C Tables 4.2.6.8 and 6.1.1.4'

loop_
_geom_angle_atom_site_label_1
_geom_angle_atom_site_label_2
_geom_angle_atom_site_label_3
_geom_angle
_geom_angle_site_symmetry_1
_geom_angle_site_symmetry_3
_geom_angle_publ_flag
C00Q P002 C00P 104.9(3) . . ?
C00R P002 C00P 103.9(3) . . ?
C00R P002 C00Q 99.0(3) . . ?
C00P N006 C00O 122.6(5) . . ?
C00P N006 C00S 123.9(5) . . ?
C00S N006 C00O 113.3(5) . . ?
C00K C00F C015 118.6(7) . . ?
C01A C00F C00K 120.9(7) . . ?
C01A C00F C015 120.4(7) . . ?
C00J C00G H00G 120.4 . . ?
C00J C00G C00M 119.3(6) . . ?
C00M C00G H00G 120.4 . . ?
C00V C00H C00Z 120.3(6) . . ?
C00V C00H C019 121.4(6) . . ?
C019 C00H C00Z 118.2(6) . . ?
C00W C00I H00I 119.7 . . ?
C014 C00I H00I 119.7 . . ?
C014 C00I C00W 120.6(6) . . ?
C00G C00J H00J 120.3 . . ?
C00Y C00J C00G 119.4(6) . . ?
C00Y C00J H00J 120.3 . . ?
C00F C00K H00K 119.9 . . ?
C00F C00K C00Q 120.1(7) . . ?
C00Q C00K H00K 119.9 . . ?
C00T C00L C00S 121.9(6) . . ?
C00T C00L C00W 118.4(7) . . ?
C00W C00L C00S 119.5(6) . . ?
C00G C00M H00M 119.1 . . ?
C013 C00M C00G 121.9(7) . . ?
C013 C00M H00M 119.1 . . ?
N006 C00O H00A 109.1 . . ?
N006 C00O H00B 109.1 . . ?
N006 C00O C013 112.6(5) . . ?
H00A C00O H00B 107.8 . . ?
C013 C00O H00A 109.1 . . ?
C013 C00O H00B 109.1 . . ?
Se01 C00P P002 120.3(4) . . ?
N006 C00P Se01 122.9(5) . . ?
N006 C00P P002 116.4(5) . . ?
C00K C00Q P002 115.9(5) . . ?
C00K C00Q C010 119.4(7) . . ?
C010 C00Q P002 124.6(5) . . ?
C00V C00R P002 125.7(5) . . ?
C00X C00R P002 115.9(5) . . ?
C00X C00R C00V 118.4(6) . . ?
N006 C00S C00L 113.2(5) . . ?
N006 C00S H00C 108.9 . . ?
N006 C00S H00D 108.9 . . ?
C00L C00S H00C 108.9 . . ?
C00L C00S H00D 108.9 . . ?
H00C C00S H00D 107.8 . . ?
C00L C00T H00T 119.3 . . ?
C00L C00T C016 121.4(6) . . ?
C016 C00T H00T 119.3 . . ?
C00Y C00U H00U 119.8 . . ?
C00Y C00U C013 120.4(7) . . ?
C013 C00U H00U 119.8 . . ?
C00H C00V C00R 119.9(7) . . ?
C00H C00V H00V 120.1 . . ?
C00R C00V H00V 120.1 . . ?
C00I C00W C00L 120.7(6) . . ?
C00I C00W H00W 119.6 . . ?
C00L C00W H00W 119.6 . . ?
C00R C00X H00X 119.2 . . ?
C017 C00X C00R 121.7(7) . . ?
C017 C00X H00X 119.2 . . ?
C00J C00Y C00U 121.4(7) . . ?
C00J C00Y H00Y 119.3 . . ?
C00U C00Y H00Y 119.3 . . ?
F003 C00Z C00H 112.5(6) . . ?
F008 C00Z F003 106.4(6) . . ?
F008 C00Z C00H 111.4(6) . . ?
F00A C00Z F003 107.5(7) . . ?
F00A C00Z F008 105.9(7) . . ?
F00A C00Z C00H 112.6(6) . . ?
C00Q C010 H010 120.0 . . ?
C012 C010 C00Q 119.9(7) . . ?
C012 C010 H010 120.0 . . ?
F005 C011 C017 112.1(7) . . ?
F00C C011 F005 103.8(7) . . ?
F00C C011 C017 111.3(7) . . ?
F00E C011 F005 108.1(7) . . ?
F00E C011 F00C 105.8(7) . . ?
F00E C011 C017 115.0(7) . . ?
C010 C012 C018 120.8(7) . . ?
C010 C012 C01A 120.1(7) . . ?
C01A C012 C018 119.0(7) . . ?
C00M C013 C00O 122.1(6) . . ?
C00M C013 C00U 117.7(6) . . ?
C00U C013 C00O 120.1(6) . . ?
C00I C014 H014 120.4 . . ?
C00I C014 C016 119.1(7) . . ?
C016 C014 H014 120.4 . . ?
F004 C015 C00F 111.0(6) . . ?
F007 C015 F004 107.2(6) . . ?
F007 C015 F009 107.0(7) . . ?
F007 C015 C00F 113.6(7) . . ?
F009 C015 F004 105.5(7) . . ?
F009 C015 C00F 112.1(7) . . ?
C00T C016 C014 119.6(7) . . ?
C00T C016 H016 120.2 . . ?
C014 C016 H016 120.2 . . ?
C00X C017 C011 119.4(7) . . ?
C00X C017 C019 120.0(7) . . ?
C019 C017 C011 120.6(7) . . ?
F00B C018 C012 113.0(7) . . ?
F00D C018 F00B 105.0(7) . . ?
F00D C018 F00N 106.2(7) . . ?
F00D C018 C012 112.3(8) . . ?
F00N C018 F00B 107.3(8) . . ?
F00N C018 C012 112.5(7) . . ?
C00H C019 H019 120.7 . . ?
C017 C019 C00H 118.6(7) . . ?
C017 C019 H019 120.7 . . ?
C00F C01A C012 119.5(7) . . ?
C00F C01A H01A 120.3 . . ?
C012 C01A H01A 120.3 . . ?

loop_
_geom_bond_atom_site_label_1
_geom_bond_atom_site_label_2
_geom_bond_distance
_geom_bond_site_symmetry_2
_geom_bond_publ_flag
Se01 C00P 1.827(7) . ?
P002 C00P 1.854(7) . ?
P002 C00Q 1.839(7) . ?
P002 C00R 1.832(7) . ?
F003 C00Z 1.326(8) . ?
F004 C015 1.345(8) . ?
F005 C011 1.337(9) . ?
N006 C00O 1.478(8) . ?
N006 C00P 1.340(8) . ?
N006 C00S 1.475(8) . ?
F007 C015 1.325(8) . ?
F008 C00Z 1.326(8) . ?
F009 C015 1.333(9) . ?
F00A C00Z 1.315(8) . ?
F00B C018 1.322(10) . ?
F00C C011 1.335(9) . ?
F00D C018 1.310(10) . ?
F00E C011 1.306(9) . ?
C00F C00K 1.385(9) . ?
C00F C015 1.506(10) . ?
C00F C01A 1.362(10) . ?
C00G H00G 0.9500 . ?
C00G C00J 1.381(9) . ?
C00G C00M 1.391(9) . ?
C00H C00V 1.377(9) . ?
C00H C00Z 1.514(10) . ?
C00H C019 1.390(9) . ?
C00I H00I 0.9500 . ?
C00I C00W 1.384(9) . ?
C00I C014 1.376(9) . ?
C00J H00J 0.9500 . ?
C00J C00Y 1.368(9) . ?
C00K H00K 0.9500 . ?
C00K C00Q 1.385(9) . ?
C00L C00S 1.504(9) . ?
C00L C00T 1.374(9) . ?
C00L C00W 1.386(9) . ?
C00M H00M 0.9500 . ?
C00M C013 1.373(9) . ?
F00N C018 1.314(9) . ?
C00O H00A 0.9900 . ?
C00O H00B 0.9900 . ?
C00O C013 1.502(8) . ?
C00Q C010 1.388(9) . ?
C00R C00V 1.397(9) . ?
C00R C00X 1.384(9) . ?
C00S H00C 0.9900 . ?
C00S H00D 0.9900 . ?
C00T H00T 0.9500 . ?
C00T C016 1.389(10) . ?
C00U H00U 0.9500 . ?
C00U C00Y 1.370(9) . ?
C00U C013 1.402(9) . ?
C00V H00V 0.9500 . ?
C00W H00W 0.9500 . ?
C00X H00X 0.9500 . ?
C00X C017 1.379(9) . ?
C00Y H00Y 0.9500 . ?
C010 H010 0.9500 . ?
C010 C012 1.385(9) . ?
C011 C017 1.485(10) . ?
C012 C018 1.484(11) . ?
C012 C01A 1.396(10) . ?
C014 H014 0.9500 . ?
C014 C016 1.392(10) . ?
C016 H016 0.9500 . ?
C017 C019 1.386(9) . ?
C019 H019 0.9500 . ?
C01A H01A 0.9500 . ?

loop_
_geom_torsion_atom_site_label_1
_geom_torsion_atom_site_label_2
_geom_torsion_atom_site_label_3
_geom_torsion_atom_site_label_4
_geom_torsion
_geom_torsion_site_symmetry_1
_geom_torsion_site_symmetry_2
_geom_torsion_site_symmetry_3
_geom_torsion_site_symmetry_4
_geom_torsion_publ_flag
P002 C00Q C010 C012 -177.4(5) . . . . ?
P002 C00R C00V C00H -177.7(5) . . . . ?
P002 C00R C00X C017 178.6(5) . . . . ?
F005 C011 C017 C00X 52.6(10) . . . . ?
F005 C011 C017 C019 -129.3(8) . . . . ?
N006 C00O C013 C00M -50.0(9) . . . . ?
N006 C00O C013 C00U 134.9(6) . . . . ?
F00C C011 C017 C00X -63.2(9) . . . . ?
F00C C011 C017 C019 114.9(8) . . . . ?
F00E C011 C017 C00X 176.6(7) . . . . ?
F00E C011 C017 C019 -5.4(11) . . . . ?
C00F C00K C00Q P002 176.5(5) . . . . ?
C00F C00K C00Q C010 -1.0(10) . . . . ?
C00G C00J C00Y C00U 0.3(10) . . . . ?
C00G C00M C013 C00O -175.1(6) . . . . ?
C00G C00M C013 C00U 0.1(10) . . . . ?
C00I C014 C016 C00T 0.8(10) . . . . ?
C00J C00G C00M C013 0.9(10) . . . . ?
C00K C00F C015 F004 -48.6(10) . . . . ?
C00K C00F C015 F007 -169.5(6) . . . . ?
C00K C00F C015 F009 69.0(9) . . . . ?
C00K C00F C01A C012 -1.6(11) . . . . ?
C00K C00Q C010 C012 -0.1(10) . . . . ?
C00L C00T C016 C014 0.4(10) . . . . ?
C00M C00G C00J C00Y -1.1(10) . . . . ?
C00O N006 C00P Se01 -0.7(8) . . . . ?
C00O N006 C00P P002 171.7(4) . . . . ?
C00O N006 C00S C00L -70.0(7) . . . . ?
C00P P002 C00Q C00K 121.0(5) . . . . ?
C00P P002 C00Q C010 -61.6(6) . . . . ?
C00P P002 C00R C00V -17.8(6) . . . . ?
C00P P002 C00R C00X 163.6(5) . . . . ?
C00P N006 C00O C013 111.8(7) . . . . ?
C00P N006 C00S C00L 105.2(7) . . . . ?
C00Q P002 C00P Se01 1.6(4) . . . . ?
C00Q P002 C00P N006 -171.1(5) . . . . ?
C00Q P002 C00R C00V -125.6(6) . . . . ?
C00Q P002 C00R C00X 55.8(5) . . . . ?
C00Q C010 C012 C018 -179.0(7) . . . . ?
C00Q C010 C012 C01A 0.4(11) . . . . ?
C00R P002 C00P Se01 -101.8(4) . . . . ?
C00R P002 C00P N006 85.6(5) . . . . ?
C00R P002 C00Q C00K -131.9(5) . . . . ?
C00R P002 C00Q C010 45.4(6) . . . . ?
C00R C00X C017 C011 177.6(7) . . . . ?
C00R C00X C017 C019 -0.6(10) . . . . ?
C00S N006 C00O C013 -72.9(7) . . . . ?
C00S N006 C00P Se01 -175.5(5) . . . . ?
C00S N006 C00P P002 -3.0(8) . . . . ?
C00S C00L C00T C016 173.6(6) . . . . ?
C00S C00L C00W C00I -173.7(6) . . . . ?
C00T C00L C00S N006 118.5(7) . . . . ?
C00T C00L C00W C00I 1.6(10) . . . . ?
C00V C00H C00Z F003 22.8(10) . . . . ?
C00V C00H C00Z F008 -96.6(8) . . . . ?
C00V C00H C00Z F00A 144.6(7) . . . . ?
C00V C00H C019 C017 0.3(10) . . . . ?
C00V C00R C00X C017 -0.1(10) . . . . ?
C00W C00I C014 C016 -0.8(10) . . . . ?
C00W C00L C00S N006 -66.4(8) . . . . ?
C00W C00L C00T C016 -1.6(10) . . . . ?
C00X C00R C00V C00H 0.9(10) . . . . ?
C00X C017 C019 C00H 0.5(10) . . . . ?
C00Y C00U C013 C00M -0.9(10) . . . . ?
C00Y C00U C013 C00O 174.4(6) . . . . ?
C00Z C00H C00V C00R 178.7(6) . . . . ?
C00Z C00H C019 C017 -179.4(6) . . . . ?
C010 C012 C018 F00B 15.2(12) . . . . ?
C010 C012 C018 F00D -103.4(9) . . . . ?
C010 C012 C018 F00N 136.9(8) . . . . ?
C010 C012 C01A C00F 0.5(11) . . . . ?
C011 C017 C019 C00H -177.6(7) . . . . ?
C013 C00U C00Y C00J 0.7(10) . . . . ?
C014 C00I C00W C00L -0.4(10) . . . . ?
C015 C00F C00K C00Q -175.9(6) . . . . ?
C015 C00F C01A C012 176.1(7) . . . . ?
C018 C012 C01A C00F 179.8(7) . . . . ?
C019 C00H C00V C00R -1.0(10) . . . . ?
C019 C00H C00Z F003 -157.4(6) . . . . ?
C019 C00H C00Z F008 83.2(8) . . . . ?
C019 C00H C00Z F00A -35.7(9) . . . . ?
C01A C00F C00K C00Q 1.9(10) . . . . ?
C01A C00F C015 F004 133.6(7) . . . . ?
C01A C00F C015 F007 12.7(11) . . . . ?
C01A C00F C015 F009 -108.8(8) . . . . ?
C01A C012 C018 F00B -164.1(7) . . . . ?
C01A C012 C018 F00D 77.3(9) . . . . ?
C01A C012 C018 F00N -42.4(12) . . . . ?
